data_4106089
loop_
_publ_author_name
'Skye Fortier'
'Justin R. Walensky'
'Guang Wu'
'Trevor W. Hayton'

_publ_contact_author_email hayton@chem.ucsb.edu
_publ_contact_author_name 'Trevor W. Hayton'
_publ_section_title
;
 Synthesis of a Phosphorano-Stabilized U(IV)-Carbene via One-Electron
 Oxidation of a U(III)-Ylide Adduct
;
_journal_name_full 'Journal of the American Chemical Society'
_journal_page_first 6894
_journal_page_last 6897
_journal_paper_doi 10.1021/ja2001133
_journal_volume 133
_journal_year 2011
_chemical_formula_sum 'C37 H68 N3 P Si6 U'
_chemical_formula_weight 992.48
_chemical_name_systematic
; 
 ? 
;
_space_group_IT_number 14
_symmetry_cell_setting monoclinic
_symmetry_space_group_name_Hall '-P 2ybc'
_symmetry_space_group_name_H-M 'P 1 21/c 1'
_atom_sites_solution_hydrogens geom
_atom_sites_solution_primary direct
_atom_sites_solution_secondary difmap
_audit_creation_method SHELXL-97
_cell_angle_alpha 90.00
_cell_angle_beta 96.242(2)
_cell_angle_gamma 90.00
_cell_formula_units_Z 4
_cell_length_a 12.7155(15)
_cell_length_b 16.2674(18)
_cell_length_c 23.822(3)
_cell_measurement_temperature 150(2)
_cell_volume 4898.3(10)
_computing_structure_refinement 'SHELXL-97 (Sheldrick, 1997)'
_computing_structure_solution 'SHELXS-97 (Sheldrick, 1990)'
_diffrn_ambient_temperature 150(2)
_diffrn_measured_fraction_theta_full 0.975
_diffrn_measured_fraction_theta_max 0.975
_diffrn_measurement_device_type 'CCD area detector'
_diffrn_measurement_method 'omega scan'
_diffrn_radiation_monochromator graphite
_diffrn_radiation_source 'fine-focus sealed tube'
_diffrn_radiation_type MoK\a
_diffrn_radiation_wavelength 0.71073
_diffrn_reflns_av_R_equivalents 0.0975
_diffrn_reflns_av_sigmaI/netI 0.0959
_diffrn_reflns_limit_h_max 15
_diffrn_reflns_limit_h_min -15
_diffrn_reflns_limit_k_max 20
_diffrn_reflns_limit_k_min -20
_diffrn_reflns_limit_l_max 29
_diffrn_reflns_limit_l_min -29
_diffrn_reflns_number 39996
_diffrn_reflns_theta_full 26.37
_diffrn_reflns_theta_max 26.37
_diffrn_reflns_theta_min 1.52
_exptl_absorpt_coefficient_mu 3.519
_exptl_absorpt_correction_T_max 0.304
_exptl_absorpt_correction_T_min 0.210
_exptl_absorpt_correction_type empirical
_exptl_absorpt_process_details psi-scan
_exptl_crystal_colour black
_exptl_crystal_density_diffrn 1.346
_exptl_crystal_description irregular
_exptl_crystal_F_000 2008
_exptl_crystal_size_max 0.5
_exptl_crystal_size_mid 0.2
_exptl_crystal_size_min 0.07
_refine_diff_density_max 1.148
_refine_diff_density_min -1.073
_refine_diff_density_rms 0.133
_refine_ls_extinction_method none
_refine_ls_goodness_of_fit_ref 0.985
_refine_ls_hydrogen_treatment constr
_refine_ls_matrix_type full
_refine_ls_number_parameters 450
_refine_ls_number_reflns 9763
_refine_ls_number_restraints 0
_refine_ls_restrained_S_all 0.985
_refine_ls_R_factor_all 0.0821
_refine_ls_R_factor_gt 0.0439
_refine_ls_shift/su_max 0.022
_refine_ls_shift/su_mean 0.000
_refine_ls_structure_factor_coef Fsqd
_refine_ls_weighting_details 'calc w=1/[\s^2^(Fo^2^)+(0.0416P)^2^+0.0000P] where P=(Fo^2^+2Fc^2^)/3'
_refine_ls_weighting_scheme calc
_refine_ls_wR_factor_gt 0.0922
_refine_ls_wR_factor_ref 0.1017
_reflns_number_gt 6474
_reflns_number_total 9763
_reflns_threshold_expression >2sigma(I)
_cod_data_source_file ja2001133_si_001_1.cif
_cod_data_source_block Complex_1
_cod_database_code 4106089

loop_
_symmetry_equiv_pos_as_xyz
'x, y, z'
'-x, y+1/2, -z+1/2'
'-x, -y, -z'
'x, -y-1/2, z-1/2'

loop_
_atom_site_label
_atom_site_type_symbol
_atom_site_fract_x
_atom_site_fract_y
_atom_site_fract_z
_atom_site_U_iso_or_equiv
_atom_site_adp_type
_atom_site_occupancy
_atom_site_symmetry_multiplicity
_atom_site_calc_flag
_atom_site_refinement_flags
C25 C -0.0858(5) 0.2159(4) 0.6841(3) 0.0374(18) Uani 1 1 d .
H25 H -0.0134 0.2060 0.6875 0.045 Uiso 1 1 calc R
U1 U 0.239917(17) 0.226607(15) 0.883006(10) 0.02204(8) Uani 1 1 d .
Si2 Si 0.37777(14) 0.22520(13) 1.02264(8) 0.0330(4) Uani 1 1 d .
Si4 Si 0.39329(15) 0.05621(13) 0.84012(9) 0.0357(5) Uani 1 1 d .
Si3 Si 0.31611(14) 0.17037(12) 0.74824(8) 0.0317(5) Uani 1 1 d .
P1 P -0.06200(12) 0.20092(10) 0.80087(7) 0.0255(4) Uani 1 1 d .
Si1 Si 0.17207(14) 0.13622(13) 1.00717(8) 0.0331(5) Uani 1 1 d .
Si6 Si 0.18440(17) 0.42834(12) 0.90419(8) 0.0362(5) Uani 1 1 d .
Si5 Si 0.39849(17) 0.40806(13) 0.86480(10) 0.0429(6) Uani 1 1 d .
N1 N 0.2703(4) 0.1894(3) 0.9800(2) 0.0264(12) Uani 1 1 d .
N2 N 0.3210(4) 0.1435(3) 0.8186(2) 0.0274(13) Uani 1 1 d .
N3 N 0.2839(4) 0.3668(3) 0.8845(2) 0.0319(13) Uani 1 1 d .
C11 C 0.2720(5) 0.2789(4) 0.7343(3) 0.0332(16) Uani 1 1 d .
H11A H 0.2586 0.3045 0.7691 0.050 Uiso 1 1 calc R
H11B H 0.2085 0.2792 0.7085 0.050 Uiso 1 1 calc R
H11C H 0.3264 0.3087 0.7180 0.050 Uiso 1 1 calc R
C17 C 0.1019(6) 0.4777(5) 0.8434(3) 0.048(2) Uani 1 1 d .
H17A H 0.1423 0.5200 0.8276 0.072 Uiso 1 1 calc R
H17B H 0.0398 0.5014 0.8564 0.072 Uiso 1 1 calc R
H17C H 0.0815 0.4371 0.8151 0.072 Uiso 1 1 calc R
C1 C 0.0654(4) 0.2392(4) 0.8091(3) 0.0265(15) Uani 1 1 d .
H1A H 0.0541 0.2982 0.8070 0.032 Uiso 1 1 calc R
H1B H 0.0914 0.2248 0.7736 0.032 Uiso 1 1 calc R
C4 C 0.1099(6) 0.1937(5) 1.0620(3) 0.057(2) Uani 1 1 d .
H4A H 0.1618 0.2044 1.0935 0.086 Uiso 1 1 calc R
H4B H 0.0533 0.1617 1.0743 0.086 Uiso 1 1 calc R
H4C H 0.0825 0.2449 1.0465 0.086 Uiso 1 1 calc R
C3 C 0.2078(5) 0.0334(4) 1.0374(3) 0.044(2) Uani 1 1 d .
H3A H 0.2331 -0.0008 1.0089 0.065 Uiso 1 1 calc R
H3B H 0.1466 0.0085 1.0506 0.065 Uiso 1 1 calc R
H3C H 0.2623 0.0393 1.0684 0.065 Uiso 1 1 calc R
C9 C 0.3748(6) -0.0316(4) 0.7896(3) 0.052(2) Uani 1 1 d .
H9A H 0.3017 -0.0475 0.7849 0.078 Uiso 1 1 calc R
H9B H 0.4173 -0.0772 0.8040 0.078 Uiso 1 1 calc R
H9C H 0.3960 -0.0152 0.7537 0.078 Uiso 1 1 calc R
C12 C 0.2220(6) 0.1057(5) 0.7010(3) 0.048(2) Uani 1 1 d .
H12A H 0.2454 0.0495 0.7028 0.072 Uiso 1 1 calc R
H12B H 0.2199 0.1252 0.6628 0.072 Uiso 1 1 calc R
H12C H 0.1526 0.1092 0.7131 0.072 Uiso 1 1 calc R
C19 C 0.0936(6) 0.3651(5) 0.9431(3) 0.0433(19) Uani 1 1 d .
H19A H 0.0634 0.3221 0.9189 0.065 Uiso 1 1 calc R
H19B H 0.0381 0.3993 0.9544 0.065 Uiso 1 1 calc R
H19C H 0.1326 0.3415 0.9759 0.065 Uiso 1 1 calc R
C35 C -0.0517(6) -0.0787(4) 0.8143(3) 0.0341(17) Uani 1 1 d .
H35 H -0.0493 -0.1357 0.8173 0.041 Uiso 1 1 calc R
C21 C -0.2445(5) 0.2345(5) 0.7273(3) 0.048(2) Uani 1 1 d .
H21 H -0.2809 0.2377 0.7591 0.058 Uiso 1 1 calc R
C13 C 0.4466(6) 0.1656(5) 0.7183(3) 0.050(2) Uani 1 1 d .
H13A H 0.4967 0.2003 0.7400 0.075 Uiso 1 1 calc R
H13B H 0.4377 0.1840 0.6798 0.075 Uiso 1 1 calc R
H13C H 0.4720 0.1099 0.7197 0.075 Uiso 1 1 calc R
C20 C -0.1365(5) 0.2192(4) 0.7326(3) 0.0299(15) Uani 1 1 d .
C10 C 0.3486(6) 0.0160(4) 0.9071(3) 0.043(2) Uani 1 1 d .
C33 C 0.0366(5) 0.0496(4) 0.8087(3) 0.0328(17) Uani 1 1 d .
H33 H 0.0993 0.0788 0.8079 0.039 Uiso 1 1 calc R
C5 C 0.4151(6) 0.1612(5) 1.0869(3) 0.046(2) Uani 1 1 d .
H5A H 0.3571 0.1596 1.1096 0.069 Uiso 1 1 calc R
H5B H 0.4759 0.1847 1.1085 0.069 Uiso 1 1 calc R
H5C H 0.4314 0.1064 1.0757 0.069 Uiso 1 1 calc R
C32 C -0.0582(5) 0.0911(4) 0.8070(3) 0.0241(15) Uani 1 1 d .
C16 C 0.4871(7) 0.4557(5) 0.9242(4) 0.073(3) Uani 1 1 d .
H16A H 0.4511 0.5008 0.9397 0.109 Uiso 1 1 calc R
H16B H 0.5505 0.4753 0.9102 0.109 Uiso 1 1 calc R
H16C H 0.5050 0.4153 0.9530 0.109 Uiso 1 1 calc R
C24 C -0.1384(6) 0.2266(5) 0.6315(3) 0.049(2) Uani 1 1 d .
H24 H -0.1024 0.2240 0.5995 0.059 Uiso 1 1 calc R
C8 C 0.5393(6) 0.0767(5) 0.8528(3) 0.055(2) Uani 1 1 d .
H8A H 0.5649 0.0935 0.8181 0.083 Uiso 1 1 calc R
H8B H 0.5753 0.0275 0.8664 0.083 Uiso 1 1 calc R
H8C H 0.5523 0.1195 0.8804 0.083 Uiso 1 1 calc R
C2 C 0.0657(6) 0.1165(6) 0.9488(3) 0.062(3) Uani 1 1 d .
H2A H 0.0426 0.1677 0.9316 0.094 Uiso 1 1 calc R
H2B H 0.0072 0.0899 0.9636 0.094 Uiso 1 1 calc R
H2C H 0.0924 0.0817 0.9211 0.094 Uiso 1 1 calc R
C30 C -0.2304(6) 0.2413(5) 0.9344(3) 0.047(2) Uani 1 1 d .
H30 H -0.2545 0.2104 0.9633 0.056 Uiso 1 1 calc R
C18 C 0.2283(7) 0.5161(5) 0.9522(3) 0.058(2) Uani 1 1 d .
H18A H 0.2770 0.4963 0.9828 0.087 Uiso 1 1 calc R
H18B H 0.1679 0.5399 0.9669 0.087 Uiso 1 1 calc R
H18C H 0.2624 0.5569 0.9314 0.087 Uiso 1 1 calc R
C29 C -0.2472(6) 0.3252(6) 0.9315(4) 0.052(2) Uani 1 1 d .
H29 H -0.2837 0.3512 0.9583 0.062 Uiso 1 1 calc R
C27 C -0.1561(5) 0.3313(4) 0.8488(3) 0.0408(19) Uani 1 1 d .
H27 H -0.1308 0.3614 0.8200 0.049 Uiso 1 1 calc R
C31 C -0.1772(4) 0.2044(4) 0.8937(3) 0.0308(17) Uani 1 1 d .
H31 H -0.1670 0.1478 0.8956 0.037 Uiso 1 1 calc R
C34 C 0.0386(6) -0.0354(4) 0.8116(3) 0.0403(19) Uani 1 1 d .
H34 H 0.1027 -0.0630 0.8118 0.048 Uiso 1 1 calc R
C28 C -0.2099(6) 0.3700(5) 0.8890(4) 0.054(2) Uani 1 1 d .
H28 H -0.2208 0.4266 0.8872 0.065 Uiso 1 1 calc R
C7 C 0.4970(5) 0.2251(6) 0.9837(3) 0.057(2) Uani 1 1 d .
H7A H 0.5210 0.1697 0.9799 0.085 Uiso 1 1 calc R
H7B H 0.5520 0.2569 1.0043 0.085 Uiso 1 1 calc R
H7C H 0.4795 0.2488 0.9470 0.085 Uiso 1 1 calc R
C14 C 0.4848(5) 0.3295(5) 0.8360(3) 0.050(2) Uani 1 1 d .
H14A H 0.5390 0.3129 0.8650 0.075 Uiso 1 1 calc R
H14B H 0.5169 0.3525 0.8049 0.075 Uiso 1 1 calc R
H14C H 0.4430 0.2826 0.8232 0.075 Uiso 1 1 calc R
C37 C -0.1513(5) 0.0465(4) 0.8080(3) 0.0301(16) Uani 1 1 d .
H37 H -0.2160 0.0736 0.8056 0.036 Uiso 1 1 calc R
C36 C -0.1475(6) -0.0382(4) 0.8125(3) 0.0402(19) Uani 1 1 d .
H36 H -0.2095 -0.0680 0.8143 0.048 Uiso 1 1 calc R
C26 C -0.1402(5) 0.2447(4) 0.8525(3) 0.0337(18) Uani 1 1 d .
C23 C -0.2449(6) 0.2414(5) 0.6267(3) 0.050(2) Uani 1 1 d .
H23 H -0.2817 0.2490 0.5911 0.060 Uiso 1 1 calc R
C15 C 0.3683(7) 0.4892(5) 0.8095(4) 0.073(3) Uani 1 1 d .
H15A H 0.3095 0.4720 0.7835 0.110 Uiso 1 1 calc R
H15B H 0.4291 0.4975 0.7896 0.110 Uiso 1 1 calc R
H15C H 0.3509 0.5397 0.8273 0.110 Uiso 1 1 calc R
C22 C -0.2972(6) 0.2449(6) 0.6733(4) 0.059(3) Uani 1 1 d .
H22 H -0.3697 0.2545 0.6692 0.071 Uiso 1 1 calc R
C6 C 0.3575(6) 0.3321(5) 1.0474(3) 0.055(2) Uani 1 1 d .
H6A H 0.3462 0.3682 1.0154 0.082 Uiso 1 1 calc R
H6B H 0.4189 0.3496 1.0714 0.082 Uiso 1 1 calc R
H6C H 0.2968 0.3337 1.0681 0.082 Uiso 1 1 calc R

loop_
_atom_site_aniso_label
_atom_site_aniso_U_11
_atom_site_aniso_U_22
_atom_site_aniso_U_33
_atom_site_aniso_U_23
_atom_site_aniso_U_13
_atom_site_aniso_U_12
C25 0.024(3) 0.046(5) 0.041(4) 0.003(4) -0.004(3) 0.001(3)
U1 0.02126(12) 0.02220(13) 0.02272(13) 0.00097(13) 0.00263(8) -0.00119(12)
Si2 0.0332(10) 0.0370(12) 0.0277(10) 0.0046(10) -0.0014(8) -0.0051(10)
Si4 0.0370(11) 0.0304(12) 0.0410(13) 0.0060(10) 0.0104(9) 0.0127(9)
Si3 0.0336(10) 0.0333(12) 0.0296(11) 0.0024(9) 0.0102(8) 0.0099(9)
P1 0.0205(8) 0.0249(10) 0.0309(10) 0.0011(8) 0.0025(7) -0.0005(7)
Si1 0.0281(10) 0.0408(13) 0.0303(11) 0.0115(10) 0.0036(8) -0.0027(9)
Si6 0.0566(13) 0.0220(11) 0.0293(11) -0.0008(9) 0.0020(10) 0.0022(10)
Si5 0.0442(12) 0.0357(13) 0.0481(14) 0.0046(11) 0.0012(10) -0.0179(10)
N1 0.028(3) 0.027(3) 0.023(3) 0.005(2) 0.001(2) -0.002(2)
N2 0.023(3) 0.021(3) 0.038(3) 0.005(3) 0.006(2) -0.002(2)
N3 0.036(3) 0.026(3) 0.032(3) 0.000(3) -0.002(3) -0.011(3)
C11 0.036(4) 0.032(4) 0.033(4) 0.014(4) 0.011(3) 0.005(3)
C17 0.069(5) 0.034(5) 0.041(5) -0.001(4) 0.013(4) 0.018(4)
C1 0.019(3) 0.027(4) 0.032(4) -0.005(3) 0.000(3) 0.000(3)
C4 0.050(5) 0.074(6) 0.049(5) 0.028(5) 0.014(4) 0.007(4)
C3 0.046(5) 0.046(5) 0.039(5) 0.010(4) 0.007(4) -0.012(4)
C9 0.069(6) 0.024(4) 0.067(6) 0.004(4) 0.023(5) 0.019(4)
C12 0.067(5) 0.042(5) 0.036(5) -0.004(4) 0.009(4) 0.011(4)
C19 0.052(5) 0.048(5) 0.030(4) 0.008(4) 0.005(4) 0.012(4)
C35 0.053(5) 0.024(4) 0.025(4) 0.002(3) 0.002(3) -0.002(4)
C21 0.029(4) 0.069(6) 0.045(5) 0.010(4) -0.001(3) 0.009(4)
C13 0.051(5) 0.057(6) 0.046(5) 0.011(4) 0.019(4) 0.021(4)
C20 0.036(4) 0.019(4) 0.033(4) -0.001(3) -0.004(3) 0.000(3)
C10 0.064(5) 0.033(4) 0.035(4) 0.019(4) 0.015(4) 0.018(4)
C33 0.028(4) 0.035(4) 0.036(4) 0.007(3) 0.003(3) 0.001(3)
C5 0.053(5) 0.047(5) 0.035(5) 0.009(4) -0.007(4) -0.005(4)
C32 0.029(4) 0.022(4) 0.021(4) 0.003(3) 0.001(3) -0.006(3)
C16 0.062(6) 0.051(6) 0.104(8) -0.028(6) 0.003(5) -0.029(5)
C24 0.051(5) 0.052(5) 0.044(5) 0.010(4) -0.001(4) -0.007(4)
C8 0.045(5) 0.061(6) 0.060(6) 0.012(5) 0.009(4) 0.019(4)
C2 0.045(5) 0.085(7) 0.055(6) 0.024(5) -0.007(4) -0.028(5)
C30 0.041(4) 0.059(6) 0.041(5) -0.015(4) 0.001(4) -0.004(4)
C18 0.094(7) 0.032(5) 0.047(5) -0.009(4) 0.002(5) 0.004(5)
C29 0.034(4) 0.066(7) 0.056(6) -0.028(5) 0.006(4) -0.001(4)
C27 0.037(4) 0.029(4) 0.060(5) 0.000(4) 0.019(4) 0.009(3)
C31 0.018(3) 0.039(5) 0.036(4) -0.022(3) 0.006(3) -0.001(3)
C34 0.042(4) 0.031(4) 0.047(5) -0.003(4) 0.000(4) 0.004(4)
C28 0.039(4) 0.039(5) 0.083(7) -0.020(5) 0.004(4) 0.012(4)
C7 0.034(4) 0.086(7) 0.048(5) -0.005(5) -0.004(4) -0.015(4)
C14 0.032(4) 0.062(6) 0.057(5) 0.010(4) 0.009(4) -0.028(4)
C37 0.029(4) 0.033(4) 0.028(4) -0.002(3) -0.001(3) -0.006(3)
C36 0.053(5) 0.035(5) 0.034(4) 0.000(4) 0.009(4) -0.023(4)
C26 0.028(4) 0.020(4) 0.050(5) -0.005(3) -0.006(3) 0.002(3)
C23 0.043(5) 0.067(6) 0.036(5) 0.015(4) -0.016(4) -0.010(4)
C15 0.070(6) 0.058(6) 0.095(8) 0.038(6) 0.027(6) -0.013(5)
C22 0.032(4) 0.086(8) 0.055(6) 0.014(5) -0.015(4) 0.013(4)
C6 0.077(6) 0.037(5) 0.044(5) 0.001(4) -0.022(4) -0.006(4)

loop_
_atom_type_symbol
_atom_type_description
_atom_type_scat_dispersion_real
_atom_type_scat_dispersion_imag
_atom_type_scat_source
C C 0.0033 0.0016 'International Tables Vol C Tables 4.2.6.8 and 6.1.1.4'
H H 0.0000 0.0000 'International Tables Vol C Tables 4.2.6.8 and 6.1.1.4'
N N 0.0061 0.0033 'International Tables Vol C Tables 4.2.6.8 and 6.1.1.4'
Si Si 0.0817 0.0704 'International Tables Vol C Tables 4.2.6.8 and 6.1.1.4'
P P 0.1023 0.0942 'International Tables Vol C Tables 4.2.6.8 and 6.1.1.4'
U U -9.6767 9.6646 'International Tables Vol C Tables 4.2.6.8 and 6.1.1.4'

loop_
_geom_angle_atom_site_label_1
_geom_angle_atom_site_label_2
_geom_angle_atom_site_label_3
_geom_angle
C24 C25 C20 122.3(7)
N3 U1 N2 116.43(18)
N3 U1 N1 102.69(18)
N2 U1 N1 116.67(18)
N3 U1 C1 96.54(19)
N2 U1 C1 90.31(18)
N1 U1 C1 133.73(18)
N1 Si2 C7 110.2(3)
N1 Si2 C6 112.1(3)
C7 Si2 C6 107.8(4)
N1 Si2 C5 114.2(3)
C7 Si2 C5 105.1(4)
C6 Si2 C5 107.0(4)
N2 Si4 C10 109.8(3)
N2 Si4 C9 114.1(3)
C10 Si4 C9 104.8(4)
N2 Si4 C8 112.6(3)
C10 Si4 C8 108.1(4)
C9 Si4 C8 107.0(4)
N2 Si3 C12 113.2(3)
N2 Si3 C11 112.9(3)
C12 Si3 C11 105.3(3)
N2 Si3 C13 114.7(3)
C12 Si3 C13 106.3(4)
C11 Si3 C13 103.4(3)
C1 P1 C32 109.5(3)
C1 P1 C26 111.0(3)
C32 P1 C26 110.5(3)
C1 P1 C20 115.7(3)
C32 P1 C20 104.0(3)
C26 P1 C20 105.8(3)
N1 Si1 C4 113.5(3)
N1 Si1 C3 116.5(3)
C4 Si1 C3 106.7(3)
N1 Si1 C2 107.9(3)
C4 Si1 C2 106.4(4)
C3 Si1 C2 105.2(4)
N3 Si6 C19 109.2(3)
N3 Si6 C17 113.9(3)
C19 Si6 C17 107.2(3)
N3 Si6 C18 115.5(3)
C19 Si6 C18 106.0(4)
C17 Si6 C18 104.4(4)
N3 Si5 C14 112.6(3)
N3 Si5 C15 110.6(3)
C14 Si5 C15 107.9(4)
N3 Si5 C16 114.4(4)
C14 Si5 C16 103.4(4)
C15 Si5 C16 107.4(4)
Si1 N1 Si2 121.2(3)
Si1 N1 U1 116.7(3)
Si2 N1 U1 121.5(3)
Si3 N2 Si4 117.1(3)
Si3 N2 U1 120.9(3)
Si4 N2 U1 121.9(3)
Si5 N3 Si6 121.3(3)
Si5 N3 U1 125.8(3)
Si6 N3 U1 112.9(3)
P1 C1 U1 138.1(3)
C34 C35 C36 120.0(7)
C20 C21 C22 118.5(7)
C25 C20 C21 118.6(6)
C25 C20 P1 119.8(5)
C21 C20 P1 121.6(5)
C32 C33 C34 120.1(6)
C33 C32 C37 119.2(6)
C33 C32 P1 120.4(5)
C37 C32 P1 120.4(5)
C23 C24 C25 118.7(7)
C29 C30 C31 118.6(8)
C28 C29 C30 119.9(7)
C28 C27 C26 119.0(7)
C26 C31 C30 123.6(7)
C35 C34 C33 120.7(7)
C29 C28 C27 120.2(8)
C36 C37 C32 119.9(6)
C35 C36 C37 120.0(6)
C31 C26 C27 118.7(6)
C31 C26 P1 125.5(5)
C27 C26 P1 115.7(5)
C22 C23 C24 120.5(7)
C23 C22 C21 121.4(7)

loop_
_geom_bond_atom_site_label_1
_geom_bond_atom_site_label_2
_geom_bond_distance
C25 C24 1.366(10)
C25 C20 1.383(9)
U1 N3 2.347(5)
U1 N2 2.365(5)
U1 N1 2.380(5)
U1 C1 2.686(6)
Si2 N1 1.714(5)
Si2 C7 1.861(7)
Si2 C6 1.864(8)
Si2 C5 1.870(7)
Si4 N2 1.739(5)
Si4 C10 1.869(7)
Si4 C9 1.867(8)
Si4 C8 1.878(7)
Si3 N2 1.726(6)
Si3 C12 1.875(8)
Si3 C11 1.872(7)
Si3 C13 1.877(7)
P1 C1 1.728(6)
P1 C32 1.793(6)
P1 C26 1.809(7)
P1 C20 1.816(7)
Si1 N1 1.703(5)
Si1 C4 1.851(8)
Si1 C3 1.859(7)
Si1 C2 1.859(8)
Si6 N3 1.718(6)
Si6 C19 1.866(7)
Si6 C17 1.874(7)
Si6 C18 1.875(8)
Si5 N3 1.715(6)
Si5 C14 1.863(8)
Si5 C15 1.874(8)
Si5 C16 1.877(8)
C35 C34 1.355(9)
C35 C36 1.381(9)
C21 C20 1.388(9)
C21 C22 1.394(10)
C33 C32 1.378(8)
C33 C34 1.384(9)
C32 C37 1.391(8)
C24 C23 1.368(10)
C30 C29 1.381(11)
C30 C31 1.381(9)
C29 C28 1.373(11)
C27 C28 1.387(10)
C27 C26 1.424(9)
C31 C26 1.309(9)
C37 C36 1.382(9)
C23 C22 1.358(11)
